data_4316903
loop_
_publ_author_name
'Sayandev Chatterjee'
'Jeanette A. Krause'
'Allen G. Oliver'
'William B. Connick'

_publ_contact_author_address
;     Department of Chemistry
      University of Cincinnati
      Cincinnati, OH 45221
;
_publ_contact_author_email bill.connick@uc.edu
_publ_contact_author_fax '513 556 9239'
_publ_contact_author_name 'Dr. William B. Connick'
_publ_contact_author_phone '513 556 0148 '
_publ_section_title
;
 Intramolecular NH...Pt Interactions of Platinum(II) Diimine Complexes
 with Phenyl Ligands
;
_journal_name_full 'Inorganic Chemistry'
_journal_page_first 9798
_journal_page_last 9808
_journal_paper_doi 10.1021/ic1007582
_journal_volume 49
_journal_year 2010
_chemical_formula_moiety 'C36 H40 N4 F6 Pt, 2(P F6), H2 O'
_chemical_formula_sum 'C36 H42 F18 N4 O P2 Pt'
_chemical_formula_weight 1145.77
_chemical_name_systematic
; 
 ? 
;
_space_group_IT_number 9
_symmetry_cell_setting monoclinic
_symmetry_space_group_name_Hall 'C -2yc'
_symmetry_space_group_name_H-M 'C 1 c 1'
_atom_sites_solution_hydrogens geom
_atom_sites_solution_primary direct
_atom_sites_solution_secondary difmap
_audit_creation_method SHELXL-97
_cell_angle_alpha 90.00
_cell_angle_beta 120.459(1)
_cell_angle_gamma 90.00
_cell_formula_units_Z 4
_cell_length_a 21.3160(10)
_cell_length_b 17.1154(10)
_cell_length_c 13.3214(6)
_cell_measurement_reflns_used 9421
_cell_measurement_temperature 200(2)
_cell_measurement_theta_max 29.59
_cell_measurement_theta_min 3.66
_cell_volume 4189.3(4)
_computing_cell_refinement 'Bruker SAINT v7.34A'
_computing_data_collection 'Bruker APEX2 v2.1-4'
_computing_data_reduction 'Bruker SAINT v7.34A'
_computing_molecular_graphics 'Bruker SHELXTL v6.14'
_computing_publication_material 'Bruker SHELXTL v6.14'
_computing_structure_refinement 'Bruker SHELXTL v6.14'
_computing_structure_solution 'Bruker SHELXTL v6.14'
_diffrn_ambient_temperature 200(2)
_diffrn_detector_area_resol_mean 0.78
_diffrn_measured_fraction_theta_full 0.997
_diffrn_measured_fraction_theta_max 0.997
_diffrn_measurement_device_type 'Bruker APEXII'
_diffrn_measurement_method 'omega scans'
_diffrn_radiation_monochromator 'Si-<111> channel cut crystal'
_diffrn_radiation_source synchrotron
_diffrn_radiation_type synchrotron
_diffrn_radiation_wavelength 0.77490
_diffrn_reflns_av_R_equivalents 0.0714
_diffrn_reflns_av_sigmaI/netI 0.0938
_diffrn_reflns_limit_h_max 27
_diffrn_reflns_limit_h_min -27
_diffrn_reflns_limit_k_max 21
_diffrn_reflns_limit_k_min -21
_diffrn_reflns_limit_l_max 17
_diffrn_reflns_limit_l_min -17
_diffrn_reflns_number 23246
_diffrn_reflns_theta_full 29.78
_diffrn_reflns_theta_max 29.78
_diffrn_reflns_theta_min 3.66
_exptl_absorpt_coefficient_mu 4.391
_exptl_absorpt_correction_T_max 0.8796
_exptl_absorpt_correction_T_min 0.7202
_exptl_absorpt_correction_type multi-scan
_exptl_absorpt_process_details 'SADABS v2008/1 (Sheldrick)'
_exptl_crystal_colour yellow
_exptl_crystal_density_diffrn 1.817
_exptl_crystal_density_method 'not measured'
_exptl_crystal_description plate
_exptl_crystal_F_000 2256
_exptl_crystal_size_max 0.08
_exptl_crystal_size_mid 0.06
_exptl_crystal_size_min 0.03
_refine_diff_density_max 0.635
_refine_diff_density_min -0.514
_refine_diff_density_rms 0.109
_refine_ls_abs_structure_details 'Flack H D (1983), Acta Cryst. A39, 876-881, 4542 Friedel pairs'
_refine_ls_abs_structure_Flack 0.027(6)
_refine_ls_extinction_method none
_refine_ls_goodness_of_fit_ref 0.967
_refine_ls_hydrogen_treatment constr
_refine_ls_matrix_type full
_refine_ls_number_parameters 560
_refine_ls_number_reflns 9155
_refine_ls_number_restraints 2
_refine_ls_restrained_S_all 0.966
_refine_ls_R_factor_all 0.0460
_refine_ls_R_factor_gt 0.0413
_refine_ls_shift/su_max 0.009
_refine_ls_shift/su_mean 0.000
_refine_ls_structure_factor_coef Fsqd
_refine_ls_weighting_details 'calc w=1/[\s^2^(Fo^2^)+(0.0013P)^2^+0.0000P] where P=(Fo^2^+2Fc^2^)/3'
_refine_ls_weighting_scheme calc
_refine_ls_wR_factor_gt 0.0954
_refine_ls_wR_factor_ref 0.0983
_reflns_number_gt 8006
_reflns_number_total 9155
_reflns_threshold_expression >2\s(I)
_cod_data_source_file ic1007582_si_001_6.cif
_cod_data_source_block 5
_cod_depositor_comments
;
The following automatic conversions were performed:

'_symmetry_cell_setting' value 'Monoclinic' changed to 'monoclinic'
according to the built-in table from CIF Core dictionary named
'cif_core.dic' version 2.4.1 from 2010-06-29.

Automatic conversion script
Id: cif_fix_values 1646 2011-03-28 12:23:43Z adriana 
;
_cod_database_code 4316903

loop_
_symmetry_equiv_pos_as_xyz
'x, y, z'
'x, -y, z+1/2'
'x+1/2, y+1/2, z'
'x+1/2, -y+1/2, z+1/2'

loop_
_atom_site_label
_atom_site_type_symbol
_atom_site_fract_x
_atom_site_fract_y
_atom_site_fract_z
_atom_site_U_iso_or_equiv
_atom_site_adp_type
_atom_site_occupancy
_atom_site_symmetry_multiplicity
_atom_site_calc_flag
_atom_site_refinement_flags
_atom_site_disorder_assembly
_atom_site_disorder_group
Pt Pt 0.54059(5) 0.246039(9) 0.49351(6) 0.02461(7) Uani 1 1 d . . .
N1 N 0.4754(5) 0.2333(4) 0.3124(7) 0.0263(15) Uani 1 1 d . . .
N2 N 0.5794(3) 0.1414(3) 0.4629(4) 0.0293(11) Uani 1 1 d . . .
N3 N 0.6162(3) 0.4114(3) 0.4840(4) 0.0297(11) Uani 1 1 d . . .
H3 H 0.5987 0.3655 0.4666 0.036 Uiso 1 1 d . . .
N4 N 0.4651(3) 0.2127(3) 0.7523(5) 0.0298(12) Uani 1 1 d . . .
H4 H 0.4872 0.1910 0.8245 0.036 Uiso 1 1 d . . .
C1 C 0.4191(4) 0.2808(4) 0.2411(5) 0.0285(12) Uani 1 1 d . . .
H1A H 0.4128 0.3288 0.2707 0.034 Uiso 1 1 calc R . .
C2 C 0.3710(5) 0.2612(4) 0.1266(8) 0.0351(19) Uani 1 1 d . . .
C3 C 0.3796(4) 0.1929(5) 0.0821(7) 0.0419(17) Uani 1 1 d . . .
H3A H 0.3465 0.1789 0.0035 0.050 Uiso 1 1 calc R . .
C4 C 0.4370(4) 0.1447(4) 0.1531(6) 0.0401(15) Uani 1 1 d . . .
H4A H 0.4442 0.0969 0.1241 0.048 Uiso 1 1 calc R . .
C5 C 0.4835(3) 0.1668(3) 0.2665(5) 0.0305(12) Uani 1 1 d . . .
C8 C 0.5671(5) 0.0507(4) 0.3181(7) 0.0486(18) Uani 1 1 d . . .
H8A H 0.5435 0.0353 0.2387 0.058 Uiso 1 1 calc R . .
C9 C 0.5458(4) 0.1167(3) 0.3511(6) 0.0326(13) Uani 1 1 d . . .
C10 C 0.6238(4) 0.0071(4) 0.4030(7) 0.0486(18) Uani 1 1 d . . .
H10A H 0.6410 -0.0375 0.3817 0.058 Uiso 1 1 calc R . .
C11 C 0.6547(4) 0.0276(4) 0.5156(8) 0.0475(18) Uani 1 1 d . . .
C12 C 0.6332(4) 0.0974(4) 0.5447(6) 0.0368(15) Uani 1 1 d . . .
H12A H 0.6571 0.1139 0.6237 0.044 Uiso 1 1 calc R . .
C13 C 0.4904(3) 0.3428(3) 0.5060(5) 0.0265(12) Uani 1 1 d . . .
C14 C 0.4171(3) 0.3361(4) 0.4700(5) 0.0312(13) Uani 1 1 d . . .
H14A H 0.3945 0.2866 0.4440 0.037 Uiso 1 1 calc R . .
C15 C 0.3745(4) 0.3985(5) 0.4698(7) 0.0443(19) Uani 1 1 d . . .
H15A H 0.3247 0.3911 0.4461 0.053 Uiso 1 1 calc R . .
C16 C 0.4066(5) 0.4706(5) 0.5049(8) 0.054(2) Uani 1 1 d . . .
H16A H 0.3784 0.5138 0.5043 0.065 Uiso 1 1 calc R . .
C17 C 0.4796(4) 0.4812(4) 0.5412(6) 0.0423(17) Uani 1 1 d . . .
H17A H 0.5012 0.5313 0.5656 0.051 Uiso 1 1 calc R . .
C18 C 0.5219(3) 0.4172(3) 0.5419(5) 0.0302(12) Uani 1 1 d . . .
C19 C 0.6001(3) 0.4337(3) 0.5780(5) 0.0294(12) Uani 1 1 d . . .
H19A H 0.6102 0.4900 0.5956 0.035 Uiso 1 1 calc R . .
H19B H 0.6326 0.4041 0.6498 0.035 Uiso 1 1 calc R . .
C20 C 0.5676(4) 0.4522(4) 0.3696(6) 0.0370(15) Uani 1 1 d . . .
H20A H 0.5712 0.4254 0.3068 0.044 Uiso 1 1 calc R . .
H20B H 0.5164 0.4490 0.3509 0.044 Uiso 1 1 calc R . .
C21 C 0.5886(6) 0.5368(4) 0.3741(8) 0.062(2) Uani 1 1 d . . .
H21A H 0.5774 0.5655 0.4277 0.074 Uiso 1 1 calc R . .
H21B H 0.5593 0.5601 0.2956 0.074 Uiso 1 1 calc R . .
C22 C 0.6694(5) 0.5460(4) 0.4153(7) 0.063(2) Uani 1 1 d . . .
H22A H 0.6791 0.5239 0.3558 0.075 Uiso 1 1 calc R . .
H22B H 0.6818 0.6022 0.4236 0.075 Uiso 1 1 calc R . .
C23 C 0.7172(5) 0.5053(5) 0.5303(7) 0.056(2) Uani 1 1 d . . .
H23A H 0.7124 0.5316 0.5923 0.067 Uiso 1 1 calc R . .
H23B H 0.7687 0.5088 0.5508 0.067 Uiso 1 1 calc R . .
C24 C 0.6955(4) 0.4204(4) 0.5226(6) 0.0363(16) Uani 1 1 d . . .
H24A H 0.7056 0.3930 0.4669 0.044 Uiso 1 1 calc R . .
H24B H 0.7253 0.3956 0.5999 0.044 Uiso 1 1 calc R . .
C25 C 0.6055(7) 0.2420(3) 0.6699(12) 0.030(2) Uani 1 1 d . . .
C26 C 0.6784(4) 0.2616(4) 0.7203(7) 0.0329(15) Uani 1 1 d . . .
H26A H 0.6960 0.2789 0.6714 0.039 Uiso 1 1 calc R . .
C27 C 0.7271(5) 0.2569(4) 0.8404(10) 0.038(2) Uani 1 1 d . . .
H27A H 0.7764 0.2726 0.8730 0.046 Uiso 1 1 calc R . .
C28 C 0.7010(4) 0.2284(4) 0.9112(7) 0.0415(17) Uani 1 1 d . . .
H28A H 0.7324 0.2250 0.9932 0.050 Uiso 1 1 calc R . .
C29 C 0.6299(3) 0.2056(4) 0.8612(5) 0.0339(13) Uani 1 1 d . . .
H29A H 0.6131 0.1845 0.9094 0.041 Uiso 1 1 calc R . .
C30 C 0.5813(3) 0.2123(3) 0.7421(5) 0.0283(12) Uani 1 1 d . . .
C31 C 0.5039(3) 0.1839(3) 0.6915(5) 0.0289(12) Uani 1 1 d . . .
H31A H 0.4756 0.2003 0.6089 0.035 Uiso 1 1 calc R . .
H31B H 0.5042 0.1261 0.6931 0.035 Uiso 1 1 calc R . .
C32 C 0.4698(5) 0.2992(5) 0.7673(8) 0.046(2) Uani 1 1 d . . .
H32A H 0.4508 0.3246 0.6905 0.055 Uiso 1 1 calc R . .
H32B H 0.5214 0.3147 0.8172 0.055 Uiso 1 1 calc R . .
C33 C 0.4265(4) 0.3270(5) 0.8226(6) 0.053(2) Uani 1 1 d . . .
H33A H 0.4495 0.3071 0.9033 0.063 Uiso 1 1 calc R . .
H33B H 0.4275 0.3848 0.8260 0.063 Uiso 1 1 calc R . .
C34 C 0.3485(4) 0.2998(5) 0.7552(7) 0.052(2) Uani 1 1 d . . .
H34A H 0.3239 0.3242 0.6771 0.062 Uiso 1 1 calc R . .
H34B H 0.3229 0.3165 0.7961 0.062 Uiso 1 1 calc R . .
C35 C 0.3443(5) 0.2111(5) 0.7423(8) 0.0506(19) Uani 1 1 d . . .
H35A H 0.3640 0.1865 0.8198 0.061 Uiso 1 1 calc R . .
H35B H 0.2929 0.1949 0.6932 0.061 Uiso 1 1 calc R . .
C36 C 0.3875(3) 0.1838(4) 0.6869(6) 0.0378(14) Uani 1 1 d . . .
H36A H 0.3875 0.1260 0.6848 0.045 Uiso 1 1 calc R . .
H36B H 0.3637 0.2029 0.6056 0.045 Uiso 1 1 calc R . .
C37 C 0.3087(4) 0.3146(5) 0.0537(6) 0.0488(18) Uani 1 1 d . . .
C38 C 0.7129(4) -0.0208(5) 0.6111(9) 0.064(3) Uani 1 1 d . . .
F1 F 0.3058(4) 0.3394(5) -0.0390(5) 0.119(3) Uani 1 1 d . . .
F2 F 0.3113(4) 0.3806(4) 0.1077(5) 0.123(3) Uani 1 1 d . . .
F3 F 0.2457(3) 0.2828(4) 0.0223(7) 0.105(2) Uani 1 1 d . . .
F4 F 0.7484(4) 0.0144(3) 0.7106(5) 0.102(2) Uani 1 1 d . . .
F5 F 0.7654(4) -0.0386(4) 0.5848(7) 0.103(2) Uani 1 1 d . . .
F6 F 0.6899(3) -0.0887(3) 0.6206(6) 0.102(2) Uani 1 1 d . . .
P1 P 0.61296(12) 0.28877(13) 0.18519(19) 0.0387(5) Uani 1 1 d . . .
F7 F 0.5904(4) 0.1978(3) 0.1734(5) 0.0723(18) Uani 1 1 d . . .
F8 F 0.6208(3) 0.2883(3) 0.3104(4) 0.0569(11) Uani 1 1 d . . .
F9 F 0.5291(3) 0.3103(4) 0.1343(5) 0.0775(16) Uani 1 1 d . . .
F10 F 0.6310(3) 0.3796(2) 0.1947(5) 0.0717(14) Uani 1 1 d . . .
F11 F 0.6937(4) 0.2662(4) 0.2352(9) 0.098(3) Uani 1 1 d . . .
F12 F 0.6007(4) 0.2872(4) 0.0569(5) 0.096(2) Uani 1 1 d . . .
P2 P 0.37666(11) 0.03766(10) 0.39891(17) 0.0398(4) Uani 1 1 d . . .
F13 F 0.4604(3) 0.0244(4) 0.4929(6) 0.097(2) Uani 1 1 d . . .
F14 F 0.3634(4) -0.0521(3) 0.4069(5) 0.095(2) Uani 1 1 d . . .
F15 F 0.2938(3) 0.0492(3) 0.3076(5) 0.0840(17) Uani 1 1 d . . .
F16 F 0.3943(3) 0.0164(4) 0.2999(5) 0.098(2) Uani 1 1 d . . .
F17 F 0.3944(4) 0.1259(3) 0.3953(6) 0.095(2) Uani 1 1 d . . .
F18 F 0.3618(4) 0.0563(5) 0.4995(5) 0.103(2) Uani 1 1 d . . .
O1W O 0.5197(3) 0.1215(3) 0.9524(4) 0.0518(13) Uani 1 1 d . . .
H1W H 0.5497 0.1447 1.0210 0.078 Uiso 1 1 d . . .
H2W H 0.4978 0.0775 0.9586 0.078 Uiso 1 1 d . . .

loop_
_atom_site_aniso_label
_atom_site_aniso_U_11
_atom_site_aniso_U_22
_atom_site_aniso_U_33
_atom_site_aniso_U_23
_atom_site_aniso_U_13
_atom_site_aniso_U_12
Pt 0.02471(10) 0.02386(10) 0.02756(10) -0.00066(15) 0.01492(8) -0.00047(15)
N1 0.026(4) 0.026(3) 0.027(4) 0.005(3) 0.013(3) 0.001(3)
N2 0.025(3) 0.025(2) 0.040(3) -0.002(2) 0.018(2) 0.0005(19)
N3 0.033(3) 0.022(2) 0.031(3) -0.0026(19) 0.014(2) -0.003(2)
N4 0.025(3) 0.041(3) 0.023(3) 0.002(2) 0.011(2) 0.003(2)
C1 0.038(4) 0.027(3) 0.027(3) 0.000(2) 0.020(3) 0.001(3)
C2 0.028(4) 0.040(4) 0.032(4) -0.004(3) 0.012(3) -0.005(3)
C3 0.047(4) 0.045(4) 0.035(4) -0.011(3) 0.022(3) -0.007(3)
C4 0.056(4) 0.036(3) 0.040(4) -0.008(3) 0.033(3) -0.001(3)
C5 0.040(3) 0.026(3) 0.033(3) -0.005(2) 0.024(3) -0.006(2)
C8 0.071(5) 0.031(3) 0.045(4) -0.005(3) 0.030(4) 0.003(3)
C9 0.042(4) 0.025(3) 0.041(4) -0.004(2) 0.028(3) -0.005(2)
C10 0.056(5) 0.029(3) 0.068(5) -0.002(3) 0.037(4) 0.010(3)
C11 0.043(4) 0.033(3) 0.071(5) 0.002(3) 0.032(4) 0.008(3)
C12 0.036(4) 0.032(3) 0.047(4) 0.007(3) 0.024(3) -0.001(3)
C13 0.028(3) 0.029(3) 0.024(3) 0.001(2) 0.014(2) 0.008(2)
C14 0.028(3) 0.037(3) 0.030(3) 0.000(2) 0.016(3) 0.000(2)
C15 0.043(4) 0.039(4) 0.055(5) 0.007(3) 0.028(4) 0.011(3)
C16 0.052(5) 0.046(4) 0.073(6) 0.008(4) 0.039(5) 0.023(4)
C17 0.050(4) 0.035(3) 0.044(4) 0.003(3) 0.025(4) 0.012(3)
C18 0.035(3) 0.029(3) 0.024(3) -0.004(2) 0.014(3) 0.000(2)
C19 0.031(3) 0.029(3) 0.029(3) -0.004(2) 0.016(3) -0.001(2)
C20 0.047(4) 0.033(3) 0.034(3) 0.003(3) 0.022(3) 0.008(3)
C21 0.104(7) 0.032(4) 0.055(5) 0.015(3) 0.045(5) 0.021(4)
C22 0.099(7) 0.041(4) 0.061(5) -0.005(4) 0.051(5) -0.021(4)
C23 0.062(5) 0.053(4) 0.061(5) -0.005(4) 0.036(4) -0.020(4)
C24 0.030(3) 0.044(4) 0.036(3) -0.005(3) 0.018(3) -0.010(3)
C25 0.038(5) 0.019(3) 0.040(5) 0.008(3) 0.024(4) 0.005(3)
C26 0.027(3) 0.033(3) 0.036(4) 0.003(3) 0.014(3) 0.002(2)
C27 0.026(4) 0.034(4) 0.052(6) 0.003(3) 0.017(4) 0.003(2)
C28 0.037(4) 0.035(4) 0.036(4) 0.001(3) 0.006(3) 0.001(3)
C29 0.035(3) 0.035(3) 0.032(3) 0.006(2) 0.017(3) 0.007(2)
C30 0.028(3) 0.025(3) 0.031(3) -0.001(2) 0.014(2) -0.003(2)
C31 0.031(3) 0.030(3) 0.029(3) -0.001(2) 0.018(3) -0.003(2)
C32 0.049(5) 0.036(4) 0.043(5) -0.005(3) 0.017(4) 0.005(3)
C33 0.041(4) 0.065(5) 0.040(4) -0.012(3) 0.013(3) 0.017(4)
C34 0.050(5) 0.062(5) 0.050(5) 0.003(4) 0.030(4) 0.023(4)
C35 0.041(4) 0.067(5) 0.057(5) 0.012(4) 0.034(4) 0.010(4)
C36 0.036(4) 0.041(3) 0.039(4) -0.004(3) 0.021(3) -0.003(3)
C37 0.045(4) 0.064(5) 0.031(4) -0.004(3) 0.015(3) -0.001(4)
C38 0.044(5) 0.036(4) 0.089(7) -0.004(4) 0.015(5) 0.010(3)
F1 0.121(5) 0.175(7) 0.079(4) 0.075(4) 0.063(4) 0.083(5)
F2 0.099(5) 0.096(4) 0.083(4) -0.033(4) -0.022(3) 0.055(4)
F3 0.042(3) 0.100(4) 0.141(6) 0.039(5) 0.022(4) 0.007(3)
F4 0.109(5) 0.064(3) 0.072(4) -0.001(3) 0.002(4) 0.036(3)
F5 0.084(4) 0.086(4) 0.156(6) 0.036(4) 0.073(4) 0.050(3)
F6 0.066(3) 0.058(3) 0.121(5) 0.047(3) 0.003(3) -0.006(3)
P1 0.0446(10) 0.0373(11) 0.0416(11) 0.0033(8) 0.0272(9) 0.0038(8)
F7 0.119(6) 0.040(3) 0.082(4) -0.012(3) 0.069(4) -0.022(3)
F8 0.078(3) 0.057(3) 0.039(2) 0.004(2) 0.032(2) 0.006(2)
F9 0.051(3) 0.107(4) 0.067(3) 0.022(3) 0.024(3) 0.014(3)
F10 0.105(4) 0.041(2) 0.090(3) 0.005(2) 0.065(3) -0.001(2)
F11 0.053(4) 0.099(4) 0.157(8) 0.047(4) 0.063(5) 0.026(3)
F12 0.181(7) 0.079(4) 0.070(4) 0.000(3) 0.095(4) -0.005(4)
P2 0.0457(11) 0.0333(9) 0.0436(10) -0.0013(7) 0.0249(9) -0.0048(7)
F13 0.048(3) 0.102(5) 0.106(5) -0.027(4) 0.015(3) 0.008(3)
F14 0.121(5) 0.044(3) 0.094(4) 0.011(3) 0.035(4) -0.019(3)
F15 0.061(3) 0.086(4) 0.071(4) -0.004(3) 0.008(3) 0.013(3)
F16 0.089(4) 0.156(6) 0.074(4) -0.021(4) 0.059(4) -0.011(4)
F17 0.110(5) 0.045(3) 0.121(5) 0.004(3) 0.051(4) -0.021(3)
F18 0.109(5) 0.149(6) 0.082(4) -0.055(4) 0.070(4) -0.052(4)
O1W 0.053(3) 0.056(3) 0.041(3) 0.007(2) 0.021(2) -0.010(2)

loop_
_atom_type_symbol
_atom_type_description
_atom_type_scat_dispersion_real
_atom_type_scat_dispersion_imag
_atom_type_scat_source
C C -0.0020 0.0020 'International Tables Vol C Tables 4.2.6.8 and 6.1.1.4'
H H 0.0000 0.0000 'International Tables Vol C Tables 4.2.6.8 and 6.1.1.4'
N N -0.0031 0.0040 'International Tables Vol C Tables 4.2.6.8 and 6.1.1.4'
F F -0.0053 0.0125 'International Tables Vol C Tables 4.2.6.8 and 6.1.1.4'
Pt Pt -2.9671 9.6560 'International Tables Vol C Tables 4.2.6.8 and 6.1.1.4'
P P 0.1013 0.1134 'International Tables Vol C Tables 4.2.6.8 and 6.1.1.4'
O O -0.0041 0.0074 'International Tables Vol C Tables 4.2.6.8 and 6.1.1.4'

loop_
_geom_angle_atom_site_label_1
_geom_angle_atom_site_label_2
_geom_angle_atom_site_label_3
_geom_angle
_geom_angle_site_symmetry_1
_geom_angle_site_symmetry_3
_geom_angle_publ_flag
C13 Pt C25 90.7(3) . . ?
C13 Pt N1 96.3(3) . . ?
C25 Pt N1 172.04(19) . . ?
C13 Pt N2 172.6(2) . . ?
C25 Pt N2 95.2(3) . . ?
N1 Pt N2 77.6(2) . . ?
C5 N1 C1 117.4(7) . . ?
C5 N1 Pt 116.6(5) . . ?
C1 N1 Pt 125.3(6) . . ?
C12 N2 C9 118.4(5) . . ?
C12 N2 Pt 125.4(4) . . ?
C9 N2 Pt 116.1(4) . . ?
C19 N3 C24 112.3(5) . . ?
C19 N3 C20 113.2(5) . . ?
C24 N3 C20 111.9(5) . . ?
C32 N4 C31 112.3(5) . . ?
C32 N4 C36 112.5(5) . . ?
C31 N4 C36 108.8(5) . . ?
N1 C1 C2 121.7(7) . . ?
C3 C2 C1 120.1(8) . . ?
C3 C2 C37 120.8(8) . . ?
C1 C2 C37 119.1(6) . . ?
C2 C3 C4 118.8(7) . . ?
C5 C4 C3 119.0(6) . . ?
N1 C5 C4 123.0(6) . . ?
N1 C5 C9 114.3(6) . . ?
C4 C5 C9 122.6(5) . . ?
C9 C8 C10 118.5(7) . . ?
N2 C9 C8 122.3(6) . . ?
N2 C9 C5 114.9(5) . . ?
C8 C9 C5 122.8(6) . . ?
C11 C10 C8 120.2(6) . . ?
C10 C11 C12 119.1(7) . . ?
C10 C11 C38 122.0(7) . . ?
C12 C11 C38 118.9(8) . . ?
N2 C12 C11 121.2(7) . . ?
C14 C13 C18 116.9(5) . . ?
C14 C13 Pt 117.0(4) . . ?
C18 C13 Pt 126.0(4) . . ?
C13 C14 C15 123.6(6) . . ?
C16 C15 C14 118.3(7) . . ?
C15 C16 C17 120.9(7) . . ?
C16 C17 C18 119.9(7) . . ?
C13 C18 C17 120.4(6) . . ?
C13 C18 C19 122.5(5) . . ?
C17 C18 C19 117.0(5) . . ?
N3 C19 C18 111.6(4) . . ?
C21 C20 N3 111.5(6) . . ?
C20 C21 C22 111.7(6) . . ?
C23 C22 C21 112.0(7) . . ?
C22 C23 C24 110.4(7) . . ?
N3 C24 C23 111.9(6) . . ?
C26 C25 C30 118.0(10) . . ?
C26 C25 Pt 119.4(8) . . ?
C30 C25 Pt 122.3(8) . . ?
C25 C26 C27 122.8(9) . . ?
C26 C27 C28 118.0(8) . . ?
C29 C28 C27 119.4(7) . . ?
C28 C29 C30 122.2(6) . . ?
C29 C30 C25 119.5(7) . . ?
C29 C30 C31 119.7(5) . . ?
C25 C30 C31 120.7(7) . . ?
N4 C31 C30 115.4(5) . . ?
N4 C32 C33 111.1(7) . . ?
C34 C33 C32 111.8(6) . . ?
C33 C34 C35 111.1(6) . . ?
C36 C35 C34 110.2(6) . . ?
N4 C36 C35 112.1(6) . . ?
F1 C37 F3 107.0(7) . . ?
F1 C37 F2 102.2(8) . . ?
F3 C37 F2 106.4(8) . . ?
F1 C37 C2 115.0(7) . . ?
F3 C37 C2 112.5(7) . . ?
F2 C37 C2 113.0(6) . . ?
F6 C38 F4 111.9(10) . . ?
F6 C38 F5 103.1(7) . . ?
F4 C38 F5 103.6(7) . . ?
F6 C38 C11 112.9(7) . . ?
F4 C38 C11 114.5(7) . . ?
F5 C38 C11 109.8(8) . . ?
F11 P1 F8 92.5(4) . . ?
F11 P1 F10 92.2(4) . . ?
F8 P1 F10 91.6(3) . . ?
F11 P1 F12 90.0(5) . . ?
F8 P1 F12 176.8(4) . . ?
F10 P1 F12 90.2(3) . . ?
F11 P1 F9 178.8(4) . . ?
F8 P1 F9 87.0(3) . . ?
F10 P1 F9 88.9(3) . . ?
F12 P1 F9 90.5(4) . . ?
F11 P1 F7 90.8(4) . . ?
F8 P1 F7 88.0(3) . . ?
F10 P1 F7 177.0(3) . . ?
F12 P1 F7 90.0(3) . . ?
F9 P1 F7 88.1(3) . . ?
F18 P2 F17 89.3(4) . . ?
F18 P2 F15 90.1(4) . . ?
F17 P2 F15 92.9(3) . . ?
F18 P2 F14 91.1(4) . . ?
F17 P2 F14 176.9(4) . . ?
F15 P2 F14 90.2(3) . . ?
F18 P2 F16 177.7(4) . . ?
F17 P2 F16 91.8(4) . . ?
F15 P2 F16 91.8(3) . . ?
F14 P2 F16 87.7(4) . . ?
F18 P2 F13 89.4(4) . . ?
F17 P2 F13 88.3(4) . . ?
F15 P2 F13 178.7(4) . . ?
F14 P2 F13 88.6(4) . . ?
F16 P2 F13 88.7(4) . . ?

loop_
_geom_bond_atom_site_label_1
_geom_bond_atom_site_label_2
_geom_bond_distance
_geom_bond_site_symmetry_2
_geom_bond_publ_flag
Pt C13 2.024(5) . ?
Pt C25 2.036(13) . ?
Pt N1 2.097(9) . ?
Pt N2 2.097(5) . ?
N1 C5 1.345(9) . ?
N1 C1 1.359(10) . ?
N2 C12 1.343(8) . ?
N2 C9 1.353(8) . ?
N3 C19 1.505(7) . ?
N3 C24 1.505(8) . ?
N3 C20 1.511(8) . ?
N4 C32 1.491(12) . ?
N4 C31 1.503(8) . ?
N4 C36 1.509(8) . ?
C1 C2 1.380(11) . ?
C2 C3 1.363(10) . ?
C2 C37 1.495(11) . ?
C3 C4 1.378(10) . ?
C4 C5 1.375(8) . ?
C5 C9 1.500(9) . ?
C8 C9 1.370(9) . ?
C8 C10 1.382(11) . ?
C10 C11 1.344(11) . ?
C11 C12 1.403(9) . ?
C11 C38 1.498(11) . ?
C13 C14 1.387(8) . ?
C13 C18 1.405(8) . ?
C14 C15 1.400(9) . ?
C15 C16 1.372(11) . ?
C16 C17 1.388(12) . ?
C17 C18 1.415(9) . ?
C18 C19 1.509(8) . ?
C20 C21 1.507(10) . ?
C21 C22 1.528(13) . ?
C22 C23 1.512(11) . ?
C23 C24 1.513(10) . ?
C25 C26 1.384(15) . ?
C25 C30 1.399(13) . ?
C26 C27 1.400(13) . ?
C27 C28 1.405(13) . ?
C28 C29 1.368(10) . ?
C29 C30 1.392(8) . ?
C30 C31 1.512(8) . ?
C32 C33 1.521(11) . ?
C33 C34 1.507(11) . ?
C34 C35 1.525(14) . ?
C35 C36 1.516(9) . ?
C37 F1 1.277(9) . ?
C37 F3 1.306(9) . ?
C37 F2 1.325(9) . ?
C38 F6 1.292(10) . ?
C38 F4 1.294(11) . ?
C38 F5 1.367(11) . ?
P1 F11 1.546(7) . ?
P1 F8 1.590(5) . ?
P1 F10 1.590(5) . ?
P1 F12 1.593(5) . ?
P1 F9 1.600(6) . ?
P1 F7 1.614(6) . ?
P2 F18 1.559(6) . ?
P2 F17 1.564(5) . ?
P2 F15 1.569(5) . ?
P2 F14 1.575(5) . ?
P2 F16 1.586(5) . ?
P2 F13 1.594(6) . ?

loop_
_geom_torsion_atom_site_label_1
_geom_torsion_atom_site_label_2
_geom_torsion_atom_site_label_3
_geom_torsion_atom_site_label_4
_geom_torsion
_geom_torsion_site_symmetry_1
_geom_torsion_site_symmetry_2
_geom_torsion_site_symmetry_3
_geom_torsion_site_symmetry_4
_geom_torsion_publ_flag
C13 Pt N1 C5 -170.6(6) . . . . ?
C25 Pt N1 C5 -20(5) . . . . ?
N2 Pt N1 C5 5.3(6) . . . . ?
C13 Pt N1 C1 -0.5(7) . . . . ?
C25 Pt N1 C1 150(4) . . . . ?
N2 Pt N1 C1 175.3(7) . . . . ?
C13 Pt N2 C12 -146.1(16) . . . . ?
C25 Pt N2 C12 -3.5(6) . . . . ?
N1 Pt N2 C12 179.8(5) . . . . ?
C13 Pt N2 C9 33(2) . . . . ?
C25 Pt N2 C9 175.3(5) . . . . ?
N1 Pt N2 C9 -1.3(4) . . . . ?
C5 N1 C1 C2 1.5(11) . . . . ?
Pt N1 C1 C2 -168.5(6) . . . . ?
N1 C1 C2 C3 -0.5(13) . . . . ?
N1 C1 C2 C37 177.9(8) . . . . ?
C1 C2 C3 C4 -0.3(13) . . . . ?
C37 C2 C3 C4 -178.7(8) . . . . ?
C2 C3 C4 C5 0.2(11) . . . . ?
C1 N1 C5 C4 -1.5(11) . . . . ?
Pt N1 C5 C4 169.3(5) . . . . ?
C1 N1 C5 C9 -178.8(6) . . . . ?
Pt N1 C5 C9 -8.0(8) . . . . ?
C3 C4 C5 N1 0.7(10) . . . . ?
C3 C4 C5 C9 177.8(6) . . . . ?
C12 N2 C9 C8 -3.3(9) . . . . ?
Pt N2 C9 C8 177.8(5) . . . . ?
C12 N2 C9 C5 176.6(5) . . . . ?
Pt N2 C9 C5 -2.4(6) . . . . ?
C10 C8 C9 N2 1.7(11) . . . . ?
C10 C8 C9 C5 -178.1(6) . . . . ?
N1 C5 C9 N2 6.8(8) . . . . ?
C4 C5 C9 N2 -170.5(6) . . . . ?
N1 C5 C9 C8 -173.4(7) . . . . ?
C4 C5 C9 C8 9.3(10) . . . . ?
C9 C8 C10 C11 2.9(12) . . . . ?
C8 C10 C11 C12 -5.7(12) . . . . ?
C8 C10 C11 C38 175.9(8) . . . . ?
C9 N2 C12 C11 0.4(9) . . . . ?
Pt N2 C12 C11 179.2(5) . . . . ?
C10 C11 C12 N2 4.1(10) . . . . ?
C38 C11 C12 N2 -177.4(7) . . . . ?
C25 Pt C13 C14 -115.1(5) . . . . ?
N1 Pt C13 C14 61.0(5) . . . . ?
N2 Pt C13 C14 28(2) . . . . ?
C25 Pt C13 C18 68.4(6) . . . . ?
N1 Pt C13 C18 -115.4(5) . . . . ?
N2 Pt C13 C18 -148.8(16) . . . . ?
C18 C13 C14 C15 -1.1(9) . . . . ?
Pt C13 C14 C15 -177.9(5) . . . . ?
C13 C14 C15 C16 1.4(11) . . . . ?
C14 C15 C16 C17 -1.0(12) . . . . ?
C15 C16 C17 C18 0.3(12) . . . . ?
C14 C13 C18 C17 0.4(9) . . . . ?
Pt C13 C18 C17 176.8(5) . . . . ?
C14 C13 C18 C19 -177.1(5) . . . . ?
Pt C13 C18 C19 -0.7(8) . . . . ?
C16 C17 C18 C13 0.0(10) . . . . ?
C16 C17 C18 C19 177.7(7) . . . . ?
C24 N3 C19 C18 -174.7(5) . . . . ?
C20 N3 C19 C18 57.5(6) . . . . ?
C13 C18 C19 N3 55.8(7) . . . . ?
C17 C18 C19 N3 -121.8(6) . . . . ?
C19 N3 C20 C21 74.2(7) . . . . ?
C24 N3 C20 C21 -53.9(7) . . . . ?
N3 C20 C21 C22 52.9(8) . . . . ?
C20 C21 C22 C23 -54.0(9) . . . . ?
C21 C22 C23 C24 54.6(9) . . . . ?
C19 N3 C24 C23 -73.0(7) . . . . ?
C20 N3 C24 C23 55.6(7) . . . . ?
C22 C23 C24 N3 -55.5(9) . . . . ?
C13 Pt C25 C26 -107.8(6) . . . . ?
N1 Pt C25 C26 101(4) . . . . ?
N2 Pt C25 C26 76.7(5) . . . . ?
C13 Pt C25 C30 79.1(6) . . . . ?
N1 Pt C25 C30 -72(4) . . . . ?
N2 Pt C25 C30 -96.5(6) . . . . ?
C30 C25 C26 C27 -3.7(10) . . . . ?
Pt C25 C26 C27 -177.1(5) . . . . ?
C25 C26 C27 C28 2.4(10) . . . . ?
C26 C27 C28 C29 0.7(10) . . . . ?
C27 C28 C29 C30 -2.4(11) . . . . ?
C28 C29 C30 C25 1.1(10) . . . . ?
C28 C29 C30 C31 178.3(6) . . . . ?
C26 C25 C30 C29 1.9(10) . . . . ?
Pt C25 C30 C29 175.1(5) . . . . ?
C26 C25 C30 C31 -175.3(6) . . . . ?
Pt C25 C30 C31 -2.0(9) . . . . ?
C32 N4 C31 C30 51.1(7) . . . . ?
C36 N4 C31 C30 176.2(5) . . . . ?
C29 C30 C31 N4 50.0(8) . . . . ?
C25 C30 C31 N4 -132.9(6) . . . . ?
C31 N4 C32 C33 176.7(6) . . . . ?
C36 N4 C32 C33 53.5(7) . . . . ?
N4 C32 C33 C34 -54.7(8) . . . . ?
C32 C33 C34 C35 56.0(9) . . . . ?
C33 C34 C35 C36 -55.4(8) . . . . ?
C32 N4 C36 C35 -54.4(7) . . . . ?
C31 N4 C36 C35 -179.4(6) . . . . ?
C34 C35 C36 N4 54.4(8) . . . . ?
C3 C2 C37 F1 -59.0(12) . . . . ?
C1 C2 C37 F1 122.6(9) . . . . ?
C3 C2 C37 F3 63.8(11) . . . . ?
C1 C2 C37 F3 -114.7(9) . . . . ?
C3 C2 C37 F2 -175.8(9) . . . . ?
C1 C2 C37 F2 5.8(12) . . . . ?
C10 C11 C38 F6 -65.3(12) . . . . ?
C12 C11 C38 F6 116.3(9) . . . . ?
C10 C11 C38 F4 165.1(9) . . . . ?
C12 C11 C38 F4 -13.2(12) . . . . ?
C10 C11 C38 F5 49.1(10) . . . . ?
C12 C11 C38 F5 -129.3(8) . . . . ?
